data_7206606
loop_
_publ_author_name
'Fern\'andez de Luis, Roberto'
'Urtiaga, M. Karmele'
'Mesa, Jos\'e L.'
'Segura, Joseba Orive G\'omez de'
'Rojo, Te\'ofilo'
'Arriortua, Mar\'ia I.'

_publ_section_title
;
 {Co(HBpe)2}(V4O12): pedal motion induced order--disorder P\=1\\rightarrow
 C\=1 transition and disrupted C\=1\\rightarrow C2/m displacive transition
 due to thermal instability
;
_journal_issue 21
_journal_name_full CrystEngComm
_journal_page_first 6488
_journal_paper_doi 10.1039/c1ce05418j
_journal_volume 13
_journal_year 2011
_chemical_compound_source 'synthesis as described'
_chemical_formula_moiety 'C24 H22 Co N4 O12 V4'
_chemical_formula_sum 'C24 H22 Co N4 O12 V4'
_chemical_formula_weight 821.15
_chemical_name_systematic
;
?
;
_space_group_IT_number 2
_symmetry_cell_setting triclinic
_symmetry_Int_Tables_number 2
_symmetry_space_group_name_Hall '-P 1'
_symmetry_space_group_name_H-M 'P -1'
_atom_sites_solution_hydrogens geom
_atom_sites_solution_primary direct
_atom_sites_solution_secondary difmap
_audit_conform_dict_location ftp://ftp.iucr.org/pub/cif_core.dic
_audit_conform_dict_name cif_core.dic
_audit_conform_dict_version 2.3
_audit_creation_date 2010-02-24T16:26:48-00:00
_audit_creation_method 'WinGX routine CIF_UPDATE'
_cell_angle_alpha 88.252(2)
_cell_angle_beta 95.429(2)
_cell_angle_gamma 92.534(2)
_cell_formula_units_Z 2
_cell_length_a 15.4705(3)
_cell_length_b 11.8919(3)
_cell_length_c 7.8490(2)
_cell_measurement_reflns_used 15320
_cell_measurement_temperature 100(2)
_cell_measurement_theta_max 32.4401
_cell_measurement_theta_min 2.6019
_cell_volume 1435.62(6)
_computing_cell_refinement
;
CrysAlis RED, Oxford Diffraction Ltd.,
Version 1.171.32.15 (release 10-01-2008 CrysAlis171 .NET)
(compiled Jan 10 2008,16:37:18)
;
_computing_data_collection
;
CrysAlis CCD, Oxford Diffraction Ltd.,
Version 1.171.32.15 (release 10-01-2008 CrysAlis171 .NET)
(compiled Jan 10 2008,16:37:18)
;
_computing_data_reduction
;
CrysAlis RED, Oxford Diffraction Ltd.,
Version 1.171.32.15 (release 10-01-2008 CrysAlis171 .NET)
(compiled Jan 10 2008,16:37:18)
;
_computing_structure_refinement 'SHELXL-97 (Sheldrick, 1997)'
_computing_structure_solution 'SIR-92 (Altomare, 1993)'
_diffrn_ambient_temperature 100(2)
_diffrn_detector_area_resol_mean 8.3504
_diffrn_measured_fraction_theta_full 0.995
_diffrn_measured_fraction_theta_max 0.920
_diffrn_orient_matrix_UB_11 0.0185059924
_diffrn_orient_matrix_UB_12 0.0114414579
_diffrn_orient_matrix_UB_13 -0.0452791369
_diffrn_orient_matrix_UB_21 0.0030040807
_diffrn_orient_matrix_UB_22 -0.058589162
_diffrn_orient_matrix_UB_23 -0.0070559076
_diffrn_orient_matrix_UB_31 -0.0888357767
_diffrn_orient_matrix_UB_32 0.0020538392
_diffrn_orient_matrix_UB_33 -0.0052763378
_diffrn_radiation_monochromator graphite
_diffrn_radiation_type MoK\a
_diffrn_radiation_wavelength 0.71073
_diffrn_reflns_av_R_equivalents 0.0385
_diffrn_reflns_av_unetI/netI 0.0379
_diffrn_reflns_limit_h_max 22
_diffrn_reflns_limit_h_min -22
_diffrn_reflns_limit_k_max 17
_diffrn_reflns_limit_k_min -17
_diffrn_reflns_limit_l_max 11
_diffrn_reflns_limit_l_min -11
_diffrn_reflns_number 38209
_diffrn_reflns_theta_full 25.24
_diffrn_reflns_theta_max 32.51
_diffrn_reflns_theta_min 2.65
_exptl_absorpt_coefficient_mu 1.89
_exptl_absorpt_correction_T_max 0.877
_exptl_absorpt_correction_T_min 0.676
_exptl_absorpt_correction_type analytical
_exptl_absorpt_process_details
;
CrysAlis RED, Oxford Diffraction Ltd.,
Version 1.171.32.15 (release 10-01-2008 CrysAlis171 .NET)
(compiled Jan 10 2008,16:37:18)
Analytical numeric absorption correction using a multifaceted crystal
model based on expressions derived by R.C. Clark & J.S.
(Clark, R. C. & Reid, J. S. (1995). Acta Cryst. A51, 887-897)
;
_exptl_crystal_colour Red
_exptl_crystal_density_diffrn 1.9
_exptl_crystal_density_method 'not measured'
_exptl_crystal_description Prism
_exptl_crystal_F_000 818
_exptl_crystal_size_max 0.3153
_exptl_crystal_size_mid 0.1371
_exptl_crystal_size_min 0.0755
_refine_diff_density_max 0.707
_refine_diff_density_min -0.448
_refine_diff_density_rms 0.12
_refine_ls_extinction_method none
_refine_ls_goodness_of_fit_ref 0.968
_refine_ls_hydrogen_treatment constr
_refine_ls_matrix_type full
_refine_ls_number_parameters 409
_refine_ls_number_reflns 9571
_refine_ls_number_restraints 0
_refine_ls_restrained_S_all 0.968
_refine_ls_R_factor_all 0.0477
_refine_ls_R_factor_gt 0.0307
_refine_ls_shift/su_max 0.001
_refine_ls_shift/su_mean 0
_refine_ls_structure_factor_coef Fsqd
_refine_ls_weighting_details 'calc w=1/[\s^2^(Fo^2^)+(0.0421P)^2^+0.0000P] where P=(Fo^2^+2Fc^2^)/3'
_refine_ls_weighting_scheme calc
_refine_ls_wR_factor_gt 0.0741
_refine_ls_wR_factor_ref 0.0775
_reflns_number_gt 6993
_reflns_number_total 9571
_reflns_threshold_expression >2sigma(I)
_cod_data_source_file c1ce05418j.txt
_cod_data_source_block CoHBpe100K
_cod_database_code 7206606

loop_
_symmetry_equiv_pos_as_xyz
'x, y, z'
'-x, -y, -z'

loop_
_atom_site_label
_atom_site_type_symbol
_atom_site_fract_x
_atom_site_fract_y
_atom_site_fract_z
_atom_site_U_iso_or_equiv
_atom_site_adp_type
_atom_site_occupancy
_atom_site_symmetry_multiplicity
_atom_site_calc_flag
_atom_site_refinement_flags
C1 C -0.17735(10) -0.05421(14) 0.6174(2) 0.0144(3) Uani 1 1 d .
H1 H -0.1535 -0.1266 0.6292 0.017 Uiso 1 1 calc R
C2 C -0.26249(11) -0.04416(14) 0.6508(2) 0.0156(3) Uani 1 1 d .
H2 H -0.2961 -0.1088 0.6832 0.019 Uiso 1 1 calc R
C3 C -0.29929(10) 0.06142(13) 0.6370(2) 0.0110(3) Uani 1 1 d .
C4 C -0.24511(10) 0.15251(14) 0.5916(2) 0.0144(3) Uani 1 1 d .
H4 H -0.2662 0.2265 0.5837 0.017 Uiso 1 1 calc R
C5 C -0.16049(10) 0.13461(13) 0.5580(2) 0.0134(3) Uani 1 1 d .
H5 H -0.1251 0.1975 0.5257 0.016 Uiso 1 1 calc R
C6 C -0.38937(10) 0.07946(14) 0.6697(2) 0.0120(3) Uani 1 1 d .
H6 H -0.4102 0.1533 0.6527 0.014 Uiso 1 1 calc R
C7 C -0.44415(10) -0.00248(14) 0.7222(2) 0.0137(3) Uani 1 1 d .
H7 H -0.4233 -0.0766 0.7326 0.016 Uiso 1 1 calc R
C8 C -0.66247(11) -0.07381(15) 0.8706(2) 0.0170(3) Uani 1 1 d .
H8 H -0.694 -0.1386 0.9092 0.02 Uiso 1 1 calc R
C9 C -0.57982(10) -0.08321(14) 0.8226(2) 0.0161(3) Uani 1 1 d .
H9 H -0.5543 -0.1546 0.8287 0.019 Uiso 1 1 calc R
C10 C -0.53303(10) 0.01207(14) 0.7646(2) 0.0118(3) Uani 1 1 d .
C11 C -0.57376(10) 0.11498(14) 0.7566(2) 0.0129(3) Uani 1 1 d .
H11 H -0.5447 0.181 0.7156 0.015 Uiso 1 1 calc R
C12 C -0.65605(10) 0.12068(14) 0.8080(2) 0.0129(3) Uani 1 1 d .
H12 H -0.6831 0.1909 0.805 0.015 Uiso 1 1 calc R
C13 C -0.33427(10) 0.42609(14) 0.3631(2) 0.0140(3) Uani 1 1 d .
H13 H -0.3684 0.3582 0.3473 0.017 Uiso 1 1 calc R
C14 C -0.24841(11) 0.42722(14) 0.3270(2) 0.0145(3) Uani 1 1 d .
H14 H -0.2246 0.3616 0.2877 0.017 Uiso 1 1 calc R
C15 C -0.19713(10) 0.52693(14) 0.3493(2) 0.0120(3) Uani 1 1 d .
C16 C -0.23722(10) 0.62070(14) 0.4035(2) 0.0134(3) Uani 1 1 d .
H16 H -0.2054 0.6905 0.4175 0.016 Uiso 1 1 calc R
C17 C -0.32336(10) 0.61142(14) 0.4365(2) 0.0137(3) Uani 1 1 d .
H17 H -0.3494 0.6762 0.4734 0.016 Uiso 1 1 calc R
C18 C -0.10550(10) 0.53797(14) 0.3161(2) 0.0133(3) Uani 1 1 d .
H18 H -0.0783 0.6111 0.3222 0.016 Uiso 1 1 calc R
C19 C -0.05700(10) 0.45319(15) 0.2779(2) 0.0142(3) Uani 1 1 d .
H19 H -0.0826 0.3791 0.2793 0.017 Uiso 1 1 calc R
C20 C 0.16519(10) 0.38224(14) 0.1797(2) 0.0145(3) Uani 1 1 d .
H20 H 0.1987 0.3174 0.1764 0.017 Uiso 1 1 calc R
C21 C 0.08223(10) 0.37201(14) 0.2296(2) 0.0140(3) Uani 1 1 d .
H21 H 0.0586 0.3001 0.261 0.017 Uiso 1 1 calc R
C22 C 0.03281(10) 0.46706(14) 0.2342(2) 0.0117(3) Uani 1 1 d .
C23 C 0.07084(11) 0.57213(14) 0.1883(2) 0.0153(3) Uani 1 1 d .
H23 H 0.0392 0.6386 0.1913 0.018 Uiso 1 1 calc R
C24 C 0.15398(11) 0.57811(15) 0.1392(2) 0.0170(3) Uani 1 1 d .
H24 H 0.1799 0.6487 0.1076 0.02 Uiso 1 1 calc R
N1 N -0.12637(8) 0.03303(12) 0.56904(17) 0.0113(3) Uani 1 1 d .
N2 N -0.69825(9) 0.02676(12) 0.86261(17) 0.0135(3) Uani 1 1 d .
H2A H -0.751 0.0318 0.894 0.016 Uiso 1 1 calc R
N3 N -0.37208(9) 0.51578(12) 0.41921(17) 0.0123(3) Uani 1 1 d .
N4 N 0.19863(9) 0.48328(12) 0.13601(17) 0.0141(3) Uani 1 1 d .
H4A H 0.2517 0.4883 0.104 0.017 Uiso 1 1 calc R
O1 O 0.05949(7) 0.13550(9) 0.63675(13) 0.0117(2) Uani 1 1 d .
O2 O -0.01494(7) 0.17130(9) 0.94276(14) 0.0131(2) Uani 1 1 d .
O3 O 0.15663(7) 0.24212(10) 0.88480(14) 0.0144(2) Uani 1 1 d .
O4 O 0.13181(7) 0.01285(9) 0.93016(14) 0.0109(2) Uani 1 1 d .
O5 O 0.15436(7) -0.21464(9) 0.86729(14) 0.0130(2) Uani 1 1 d .
O6 O -0.01731(7) 0.11138(9) 0.29380(14) 0.0121(2) Uani 1 1 d .
O7 O -0.66720(7) 0.71207(9) 0.09960(15) 0.0146(2) Uani 1 1 d .
O8 O -0.63073(7) 0.48736(9) 0.07031(14) 0.0108(2) Uani 1 1 d .
O9 O -0.65425(7) 0.25545(9) 0.13777(15) 0.0142(2) Uani 1 1 d .
O10 O -0.49815(8) 0.32387(10) 0.00179(15) 0.0167(3) Uani 1 1 d .
O11 O -0.53350(7) 0.37274(10) 0.33434(14) 0.0133(2) Uani 1 1 d .
O12 O -0.45153(8) 0.37413(9) 0.66978(14) 0.0133(2) Uani 1 1 d .
V1 V 0.082792(16) 0.14270(2) 0.84740(3) 0.00740(6) Uani 1 1 d .
V2 V 0.079723(16) -0.12522(2) 0.88901(3) 0.00728(6) Uani 1 1 d .
V3 V -0.579621(16) 0.35622(2) 0.13713(3) 0.00747(6) Uani 1 1 d .
V4 V -0.586983(16) 0.62791(2) 0.12551(3) 0.00750(6) Uani 1 1 d .
Co1 Co 0 0 0.5 0.00741(6) Uani 1 2 d S
Co2 Co -0.5 0.5 0.5 0.00825(6) Uani 1 2 d S

loop_
_atom_site_aniso_label
_atom_site_aniso_U_11
_atom_site_aniso_U_22
_atom_site_aniso_U_33
_atom_site_aniso_U_23
_atom_site_aniso_U_13
_atom_site_aniso_U_12
C1 0.0121(8) 0.0122(8) 0.0195(8) 0.0020(6) 0.0053(6) 0.0017(6)
C2 0.0121(8) 0.0134(8) 0.0221(8) 0.0023(6) 0.0074(7) -0.0005(6)
C3 0.0085(7) 0.0125(7) 0.0121(7) -0.0012(6) 0.0021(6) 0.0004(6)
C4 0.0118(8) 0.0114(8) 0.0207(8) 0.0003(6) 0.0058(6) 0.0017(6)
C5 0.0100(7) 0.0121(8) 0.0186(8) -0.0001(6) 0.0058(6) -0.0020(6)
C6 0.0086(7) 0.0140(8) 0.0141(7) -0.0014(6) 0.0033(6) 0.0017(6)
C7 0.0073(7) 0.0167(8) 0.0178(8) 0.0000(6) 0.0042(6) 0.0025(6)
C8 0.0094(7) 0.0192(9) 0.0221(8) 0.0093(7) 0.0029(6) 0.0011(6)
C9 0.0095(8) 0.0148(8) 0.0244(9) 0.0051(7) 0.0036(6) 0.0035(6)
C10 0.0072(7) 0.0153(8) 0.0130(7) -0.0004(6) 0.0021(6) 0.0004(6)
C11 0.0092(7) 0.0144(8) 0.0151(7) -0.0021(6) 0.0016(6) -0.0014(6)
C12 0.0107(7) 0.0139(8) 0.0146(7) -0.0035(6) 0.0020(6) 0.0007(6)
C13 0.0109(7) 0.0143(8) 0.0173(8) -0.0008(6) 0.0036(6) 0.0009(6)
C14 0.0126(8) 0.0145(8) 0.0174(8) -0.0017(6) 0.0044(6) 0.0031(6)
C15 0.0097(7) 0.0152(8) 0.0115(7) 0.0017(6) 0.0031(6) 0.0020(6)
C16 0.0133(8) 0.0116(8) 0.0160(8) 0.0006(6) 0.0056(6) -0.0002(6)
C17 0.0126(8) 0.0143(8) 0.0152(8) 0.0013(6) 0.0049(6) 0.0039(6)
C18 0.0110(7) 0.0148(8) 0.0144(7) 0.0010(6) 0.0040(6) -0.0008(6)
C19 0.0090(7) 0.0165(8) 0.0173(8) -0.0008(6) 0.0032(6) -0.0009(6)
C20 0.0099(7) 0.0181(8) 0.0159(8) -0.0066(6) -0.0002(6) 0.0015(6)
C21 0.0100(7) 0.0133(8) 0.0187(8) -0.0043(6) 0.0010(6) -0.0014(6)
C22 0.0079(7) 0.0157(8) 0.0115(7) -0.0009(6) 0.0005(6) 0.0012(6)
C23 0.0104(7) 0.0156(8) 0.0204(8) 0.0028(6) 0.0032(6) 0.0037(6)
C24 0.0116(8) 0.0185(9) 0.0205(8) 0.0074(7) 0.0023(6) 0.0000(6)
N1 0.0080(6) 0.0153(7) 0.0109(6) -0.0007(5) 0.0028(5) 0.0004(5)
N2 0.0065(6) 0.0197(7) 0.0144(6) 0.0018(5) 0.0023(5) 0.0015(5)
N3 0.0100(6) 0.0159(7) 0.0116(6) 0.0012(5) 0.0034(5) 0.0021(5)
N4 0.0076(6) 0.0220(7) 0.0128(6) -0.0015(5) 0.0019(5) 0.0003(5)
O1 0.0133(6) 0.0126(5) 0.0093(5) -0.0008(4) 0.0020(4) 0.0004(4)
O2 0.0133(6) 0.0142(6) 0.0130(5) 0.0031(4) 0.0069(4) 0.0039(4)
O3 0.0137(6) 0.0147(6) 0.0144(6) -0.0016(4) 0.0008(5) -0.0044(4)
O4 0.0084(5) 0.0117(5) 0.0125(5) -0.0004(4) 0.0003(4) 0.0010(4)
O5 0.0096(5) 0.0124(6) 0.0178(6) -0.0004(4) 0.0043(4) 0.0028(4)
O6 0.0109(5) 0.0139(6) 0.0107(5) 0.0026(4) -0.0007(4) -0.0030(4)
O7 0.0105(5) 0.0122(6) 0.0211(6) 0.0027(5) 0.0017(5) 0.0034(4)
O8 0.0093(5) 0.0101(5) 0.0125(5) 0.0002(4) -0.0008(4) -0.0004(4)
O9 0.0104(5) 0.0125(6) 0.0197(6) 0.0004(5) 0.0032(5) -0.0030(4)
O10 0.0187(6) 0.0127(6) 0.0208(6) -0.0018(5) 0.0136(5) -0.0005(5)
O11 0.0130(6) 0.0148(6) 0.0120(5) -0.0015(4) -0.0004(4) 0.0040(4)
O12 0.0166(6) 0.0127(6) 0.0100(5) 0.0001(4) -0.0008(4) 0.0000(4)
V1 0.00659(12) 0.00802(12) 0.00781(12) -0.00024(9) 0.00202(9) -0.00017(9)
V2 0.00556(12) 0.00850(12) 0.00804(12) 0.00065(9) 0.00187(9) 0.00097(9)
V3 0.00615(12) 0.00807(12) 0.00847(12) -0.00034(9) 0.00244(9) -0.00024(9)
V4 0.00635(12) 0.00831(12) 0.00807(12) 0.00065(9) 0.00190(9) 0.00083(9)
Co1 0.00563(13) 0.00979(14) 0.00695(13) 0.00017(10) 0.00158(10) 0.00012(10)
Co2 0.00715(14) 0.01058(15) 0.00725(13) 0.00019(11) 0.00132(11) 0.00169(11)

loop_
_atom_type_symbol
_atom_type_description
_atom_type_scat_dispersion_real
_atom_type_scat_dispersion_imag
_atom_type_scat_source
C C 0.0033 0.0016 'International Tables Vol C Tables 4.2.6.8 and 6.1.1.4'
H H 0 0 'International Tables Vol C Tables 4.2.6.8 and 6.1.1.4'
N N 0.0061 0.0033 'International Tables Vol C Tables 4.2.6.8 and 6.1.1.4'
O O 0.0106 0.006 'International Tables Vol C Tables 4.2.6.8 and 6.1.1.4'
V V 0.3005 0.5294 'International Tables Vol C Tables 4.2.6.8 and 6.1.1.4'
Co Co 0.3494 0.9721 'International Tables Vol C Tables 4.2.6.8 and 6.1.1.4'

loop_
_geom_angle_atom_site_label_1
_geom_angle_atom_site_label_2
_geom_angle_atom_site_label_3
_geom_angle
_geom_angle_site_symmetry_1
_geom_angle_site_symmetry_3
N1 C1 C2 123.38(15) . .
N1 C1 H1 118.3 . .
C2 C1 H1 118.3 . .
C1 C2 C3 119.81(15) . .
C1 C2 H2 120.1 . .
C3 C2 H2 120.1 . .
C2 C3 C4 116.55(14) . .
C2 C3 C6 123.31(14) . .
C4 C3 C6 120.13(14) . .
C5 C4 C3 119.83(15) . .
C5 C4 H4 120.1 . .
C3 C4 H4 120.1 . .
N1 C5 C4 123.10(14) . .
N1 C5 H5 118.4 . .
C4 C5 H5 118.4 . .
C7 C6 C3 123.77(15) . .
C7 C6 H6 118.1 . .
C3 C6 H6 118.1 . .
C6 C7 C10 125.91(15) . .
C6 C7 H7 117 . .
C10 C7 H7 117 . .
N2 C8 C9 119.77(15) . .
N2 C8 H8 120.1 . .
C9 C8 H8 120.1 . .
C8 C9 C10 120.41(15) . .
C8 C9 H9 119.8 . .
C10 C9 H9 119.8 . .
C11 C10 C9 117.60(14) . .
C11 C10 C7 124.53(14) . .
C9 C10 C7 117.84(15) . .
C12 C11 C10 119.99(15) . .
C12 C11 H11 120 . .
C10 C11 H11 120 . .
N2 C12 C11 120.13(15) . .
N2 C12 H12 119.9 . .
C11 C12 H12 119.9 . .
N3 C13 C14 123.63(16) . .
N3 C13 H13 118.2 . .
C14 C13 H13 118.2 . .
C13 C14 C15 118.93(15) . .
C13 C14 H14 120.5 . .
C15 C14 H14 120.5 . .
C16 C15 C14 117.27(14) . .
C16 C15 C18 118.93(15) . .
C14 C15 C18 123.79(15) . .
C17 C16 C15 119.62(15) . .
C17 C16 H16 120.2 . .
C15 C16 H16 120.2 . .
N3 C17 C16 123.36(15) . .
N3 C17 H17 118.3 . .
C16 C17 H17 118.3 . .
C19 C18 C15 125.26(16) . .
C19 C18 H18 117.4 . .
C15 C18 H18 117.4 . .
C18 C19 C22 124.40(16) . .
C18 C19 H19 117.8 . .
C22 C19 H19 117.8 . .
N4 C20 C21 120.01(15) . .
N4 C20 H20 120 . .
C21 C20 H20 120 . .
C20 C21 C22 120.13(15) . .
C20 C21 H21 119.9 . .
C22 C21 H21 119.9 . .
C21 C22 C23 118.01(14) . .
C21 C22 C19 119.10(15) . .
C23 C22 C19 122.82(15) . .
C24 C23 C22 119.74(16) . .
C24 C23 H23 120.1 . .
C22 C23 H23 120.1 . .
N4 C24 C23 119.74(15) . .
N4 C24 H24 120.1 . .
C23 C24 H24 120.1 . .
C5 N1 C1 117.28(13) . .
C5 N1 Co1 124.21(10) . .
C1 N1 Co1 118.39(11) . .
C8 N2 C12 122.09(14) . .
C8 N2 H2A 119 . .
C12 N2 H2A 119 . .
C17 N3 C13 117.15(14) . .
C17 N3 Co2 121.94(11) . .
C13 N3 Co2 120.64(11) . .
C20 N4 C24 122.37(14) . .
C20 N4 H4A 118.8 . .
C24 N4 H4A 118.8 . .
V1 O1 Co1 127.50(6) . .
V2 O2 V1 142.53(7) 2_557 .
V2 O4 V1 122.18(6) . .
V2 O6 Co1 139.51(6) 2_556 .
V3 O8 V4 125.24(6) . .
V3 O10 V4 148.83(7) . 2_465
V3 O11 Co2 138.76(7) . .
V4 O12 Co2 133.81(7) 2_466 .
O3 V1 O1 108.32(6) . .
O3 V1 O2 111.15(6) . .
O1 V1 O2 108.56(5) . .
O3 V1 O4 105.94(6) . .
O1 V1 O4 109.64(5) . .
O2 V1 O4 113.12(5) . .
O5 V2 O6 109.73(6) . 2_556
O5 V2 O2 110.46(5) . 2_557
O6 V2 O2 110.03(5) 2_556 2_557
O5 V2 O4 108.86(5) . .
O6 V2 O4 106.11(5) 2_556 .
O2 V2 O4 111.56(5) 2_557 .
O9 V3 O11 109.32(6) . .
O9 V3 O10 110.78(6) . .
O11 V3 O10 108.89(6) . .
O9 V3 O8 108.88(5) . .
O11 V3 O8 107.19(5) . .
O10 V3 O8 111.69(5) . .
O7 V4 O12 108.82(6) . 2_466
O7 V4 O10 110.34(6) . 2_465
O12 V4 O10 108.91(6) 2_466 2_465
O7 V4 O8 107.16(6) . .
O12 V4 O8 108.68(5) 2_466 .
O10 V4 O8 112.85(5) 2_465 .
O6 Co1 O6 180 2_556 .
O6 Co1 O1 86.71(4) 2_556 2_556
O6 Co1 O1 93.29(4) . 2_556
O6 Co1 O1 93.29(4) 2_556 .
O6 Co1 O1 86.71(4) . .
O1 Co1 O1 180.00(4) 2_556 .
O6 Co1 N1 90.04(5) 2_556 .
O6 Co1 N1 89.96(5) . .
O1 Co1 N1 86.53(5) 2_556 .
O1 Co1 N1 93.47(5) . .
O6 Co1 N1 89.96(5) 2_556 2_556
O6 Co1 N1 90.04(5) . 2_556
O1 Co1 N1 93.47(5) 2_556 2_556
O1 Co1 N1 86.53(5) . 2_556
N1 Co1 N1 180 . 2_556
O11 Co2 O11 180.00(4) . 2_466
O11 Co2 O12 85.76(4) . .
O11 Co2 O12 94.24(4) 2_466 .
O11 Co2 O12 94.24(4) . 2_466
O11 Co2 O12 85.76(4) 2_466 2_466
O12 Co2 O12 180.0000(10) . 2_466
O11 Co2 N3 88.50(5) . 2_466
O11 Co2 N3 91.50(5) 2_466 2_466
O12 Co2 N3 94.05(5) . 2_466
O12 Co2 N3 85.95(5) 2_466 2_466
O11 Co2 N3 91.50(5) . .
O11 Co2 N3 88.50(5) 2_466 .
O12 Co2 N3 85.95(5) . .
O12 Co2 N3 94.05(5) 2_466 .
N3 Co2 N3 180 2_466 .

loop_
_geom_bond_atom_site_label_1
_geom_bond_atom_site_label_2
_geom_bond_distance
_geom_bond_site_symmetry_2
C1 N1 1.343(2) .
C1 C2 1.378(2) .
C1 H1 0.95 .
C2 C3 1.398(2) .
C2 H2 0.95 .
C3 C4 1.399(2) .
C3 C6 1.467(2) .
C4 C5 1.386(2) .
C4 H4 0.95 .
C5 N1 1.337(2) .
C5 H5 0.95 .
C6 C7 1.344(2) .
C6 H6 0.95 .
C7 C10 1.464(2) .
C7 H7 0.95 .
C8 N2 1.337(2) .
C8 C9 1.377(2) .
C8 H8 0.95 .
C9 C10 1.405(2) .
C9 H9 0.95 .
C10 C11 1.398(2) .
C11 C12 1.376(2) .
C11 H11 0.95 .
C12 N2 1.348(2) .
C12 H12 0.95 .
C13 N3 1.344(2) .
C13 C14 1.383(2) .
C13 H13 0.95 .
C14 C15 1.403(2) .
C14 H14 0.95 .
C15 C16 1.396(2) .
C15 C18 1.465(2) .
C16 C17 1.381(2) .
C16 H16 0.95 .
C17 N3 1.340(2) .
C17 H17 0.95 .
C18 C19 1.341(2) .
C18 H18 0.95 .
C19 C22 1.464(2) .
C19 H19 0.95 .
C20 N4 1.335(2) .
C20 C21 1.376(2) .
C20 H20 0.95 .
C21 C22 1.395(2) .
C21 H21 0.95 .
C22 C23 1.409(2) .
C23 C24 1.376(2) .
C23 H23 0.95 .
C24 N4 1.350(2) .
C24 H24 0.95 .
N1 Co1 2.1334(13) .
N2 H2A 0.88 .
N3 Co2 2.1333(13) .
N4 H4A 0.88 .
O1 V1 1.6626(11) .
O1 Co1 2.0935(11) .
O2 V2 1.7906(11) 2_557
O2 V1 1.7992(11) .
O3 V1 1.6208(11) .
O4 V2 1.8208(11) .
O4 V1 1.8250(11) .
O5 V2 1.6279(11) .
O6 V2 1.6600(11) 2_556
O6 Co1 2.0650(10) .
O7 V4 1.6226(11) .
O8 V3 1.8201(11) .
O8 V4 1.8243(11) .
O9 V3 1.6272(11) .
O10 V3 1.7850(11) .
O10 V4 1.7914(11) 2_465
O11 V3 1.6555(12) .
O11 Co2 2.0428(12) .
O12 V4 1.6598(11) 2_466
O12 Co2 2.0897(11) .
V2 O6 1.6600(11) 2_556
V2 O2 1.7906(11) 2_557
V4 O12 1.6598(11) 2_466
V4 O10 1.7914(11) 2_465
Co1 O6 2.0650(10) 2_556
Co1 O1 2.0935(11) 2_556
Co1 N1 2.1334(13) 2_556
Co2 O11 2.0428(12) 2_466
Co2 O12 2.0897(11) 2_466
Co2 N3 2.1333(13) 2_466

loop_
_geom_torsion_atom_site_label_1
_geom_torsion_atom_site_label_2
_geom_torsion_atom_site_label_3
_geom_torsion_atom_site_label_4
_geom_torsion
_geom_torsion_site_symmetry_1
_geom_torsion_site_symmetry_4
N1 C1 C2 C3 -0.9(3) . .
C1 C2 C3 C4 -1.0(2) . .
C1 C2 C3 C6 179.77(15) . .
C2 C3 C4 C5 1.9(2) . .
C6 C3 C4 C5 -178.90(15) . .
C3 C4 C5 N1 -0.9(3) . .
C2 C3 C6 C7 2.6(3) . .
C4 C3 C6 C7 -176.53(16) . .
C3 C6 C7 C10 176.76(15) . .
N2 C8 C9 C10 -0.3(3) . .
C8 C9 C10 C11 -0.5(3) . .
C8 C9 C10 C7 177.56(16) . .
C6 C7 C10 C11 -0.1(3) . .
C6 C7 C10 C9 -178.05(17) . .
C9 C10 C11 C12 1.4(2) . .
C7 C10 C11 C12 -176.55(16) . .
C10 C11 C12 N2 -1.5(2) . .
N3 C13 C14 C15 -0.1(3) . .
C13 C14 C15 C16 -1.5(2) . .
C13 C14 C15 C18 179.69(15) . .
C14 C15 C16 C17 1.6(2) . .
C18 C15 C16 C17 -179.52(14) . .
C15 C16 C17 N3 -0.1(2) . .
C16 C15 C18 C19 174.01(16) . .
C14 C15 C18 C19 -7.2(3) . .
C15 C18 C19 C22 175.80(15) . .
N4 C20 C21 C22 0.2(2) . .
C20 C21 C22 C23 -0.6(2) . .
C20 C21 C22 C19 176.44(15) . .
C18 C19 C22 C21 167.57(16) . .
C18 C19 C22 C23 -15.5(3) . .
C21 C22 C23 C24 0.7(2) . .
C19 C22 C23 C24 -176.27(16) . .
C22 C23 C24 N4 -0.3(3) . .
C4 C5 N1 C1 -1.0(2) . .
C4 C5 N1 Co1 175.05(12) . .
C2 C1 N1 C5 1.9(2) . .
C2 C1 N1 Co1 -174.38(13) . .
C9 C8 N2 C12 0.3(3) . .
C11 C12 N2 C8 0.6(2) . .
C16 C17 N3 C13 -1.5(2) . .
C16 C17 N3 Co2 172.53(12) . .
C14 C13 N3 C17 1.6(2) . .
C14 C13 N3 Co2 -172.50(13) . .
C21 C20 N4 C24 0.3(2) . .
C23 C24 N4 C20 -0.2(3) . .
Co1 O1 V1 O3 160.18(7) . .
Co1 O1 V1 O2 -79.02(8) . .
Co1 O1 V1 O4 45.01(9) . .
V2 O2 V1 O3 -110.11(12) 2_557 .
V2 O2 V1 O1 130.86(12) 2_557 .
V2 O2 V1 O4 8.93(14) 2_557 .
V2 O4 V1 O3 -170.49(6) . .
V2 O4 V1 O1 -53.82(8) . .
V2 O4 V1 O2 67.50(8) . .
V1 O4 V2 O5 144.55(7) . .
V1 O4 V2 O6 26.52(8) . 2_556
V1 O4 V2 O2 -93.30(7) . 2_557
Co2 O11 V3 O9 -131.84(9) . .
Co2 O11 V3 O10 107.02(10) . .
Co2 O11 V3 O8 -13.97(11) . .
V4 O10 V3 O9 157.40(14) 2_465 .
V4 O10 V3 O11 -82.35(16) 2_465 .
V4 O10 V3 O8 35.83(17) 2_465 .
V4 O8 V3 O9 154.78(7) . .
V4 O8 V3 O11 36.63(8) . .
V4 O8 V3 O10 -82.57(8) . .
V3 O8 V4 O7 -159.87(7) . .
V3 O8 V4 O12 -42.43(8) . 2_466
V3 O8 V4 O10 78.47(8) . 2_465
V2 O6 Co1 O1 21.56(10) 2_556 2_556
V2 O6 Co1 O1 -158.44(10) 2_556 .
V2 O6 Co1 N1 -64.95(10) 2_556 .
V2 O6 Co1 N1 115.05(10) 2_556 2_556
V1 O1 Co1 O6 166.06(8) . .
V1 O1 Co1 N1 76.30(8) . .
V1 O1 Co1 N1 -103.70(8) . 2_556
C5 N1 Co1 O6 141.21(13) . 2_556
C1 N1 Co1 O6 -42.82(12) . 2_556
C5 N1 Co1 O6 -38.79(13) . .
C1 N1 Co1 O6 137.18(12) . .
C5 N1 Co1 O1 -132.08(13) . 2_556
C1 N1 Co1 O1 43.88(12) . 2_556
C5 N1 Co1 O1 47.92(13) . .
C1 N1 Co1 O1 -136.12(12) . .
V3 O11 Co2 O12 -179.10(10) . .
V3 O11 Co2 O12 0.90(10) . 2_466
V3 O11 Co2 N3 86.73(10) . 2_466
V3 O11 Co2 N3 -93.27(10) . .
V4 O12 Co2 O11 -171.98(9) 2_466 .
V4 O12 Co2 O11 8.02(9) 2_466 2_466
V4 O12 Co2 N3 -83.79(9) 2_466 2_466
V4 O12 Co2 N3 96.21(9) 2_466 .
C17 N3 Co2 O11 156.34(12) . .
C13 N3 Co2 O11 -29.85(12) . .
C17 N3 Co2 O11 -23.66(12) . 2_466
C13 N3 Co2 O11 150.15(12) . 2_466
C17 N3 Co2 O12 -118.02(12) . .
C13 N3 Co2 O12 55.80(12) . .
C17 N3 Co2 O12 61.98(12) . 2_466
C13 N3 Co2 O12 -124.20(12) . 2_466
